data_7201868
loop_
_publ_author_name
'Gao, Xiao-Ming'
'Li, Dong-sheng'
'Wang, Ji-Jiang'
'Fu, Feng'
'Wu, Ya-Pan'
'Hu, Huai-Ming'
'Wang, Ji-Wu'

_publ_section_title
;
 A novel 1D armed-polyrotaxane chain constructed from a V-shaped
 tetracarboxylate ligand
;
_journal_issue 5
_journal_name_full CrystEngComm
_journal_page_first 479
_journal_paper_doi 10.1039/b717415b
_journal_volume 10
_journal_year 2008
_chemical_formula_sum 'C34 H23 N3 O10 S Zn'
_chemical_formula_weight 731.02
_chemical_name_systematic
;
?
;
_space_group_IT_number 2
_symmetry_cell_setting triclinic
_symmetry_space_group_name_Hall '-P 1'
_symmetry_space_group_name_H-M 'P -1'
_atom_sites_solution_hydrogens geom
_atom_sites_solution_primary direct
_atom_sites_solution_secondary difmap
_audit_creation_method SHELXL-97
_cell_angle_alpha 102.5700(10)
_cell_angle_beta 97.2870(10)
_cell_angle_gamma 93.1490(10)
_cell_formula_units_Z 2
_cell_length_a 8.1839(6)
_cell_length_b 10.1779(8)
_cell_length_c 19.0655(15)
_cell_measurement_reflns_used 2738
_cell_measurement_temperature 296(2)
_cell_measurement_theta_max 25.45
_cell_measurement_theta_min 2.55
_cell_volume 1531.9(2)
_computing_cell_refinement 'Bruker SMART'
_computing_data_collection 'Bruker SMART'
_computing_data_reduction 'Bruker SAINT'
_computing_molecular_graphics 'Bruker SHELXTL'
_computing_publication_material 'Bruker SHELXTL'
_computing_structure_refinement 'SHELXL-97 (Sheldrick, 1997)'
_computing_structure_solution 'SHELXS-97 (Sheldrick, 1990)'
_diffrn_ambient_temperature 296(2)
_diffrn_measured_fraction_theta_full 0.980
_diffrn_measured_fraction_theta_max 0.980
_diffrn_measurement_device_type 'CCD area detector'
_diffrn_measurement_method 'phi and omega scans'
_diffrn_radiation_monochromator graphite
_diffrn_radiation_source 'fine-focus sealed tube'
_diffrn_radiation_type MoK\a
_diffrn_radiation_wavelength 0.71073
_diffrn_reflns_av_R_equivalents 0.0165
_diffrn_reflns_av_sigmaI/netI 0.0363
_diffrn_reflns_limit_h_max 9
_diffrn_reflns_limit_h_min -9
_diffrn_reflns_limit_k_max 9
_diffrn_reflns_limit_k_min -12
_diffrn_reflns_limit_l_max 22
_diffrn_reflns_limit_l_min -22
_diffrn_reflns_number 7619
_diffrn_reflns_theta_full 25.05
_diffrn_reflns_theta_max 25.05
_diffrn_reflns_theta_min 2.06
_exptl_absorpt_coefficient_mu 0.938
_exptl_absorpt_correction_T_max 0.8918
_exptl_absorpt_correction_T_min 0.7356
_exptl_absorpt_correction_type multi-scan
_exptl_absorpt_process_details SADABS
_exptl_crystal_colour colorless
_exptl_crystal_density_diffrn 1.585
_exptl_crystal_density_meas 1.583
_exptl_crystal_density_method 'not measured'
_exptl_crystal_description block
_exptl_crystal_F_000 748
_exptl_crystal_size_max 0.35
_exptl_crystal_size_mid 0.26
_exptl_crystal_size_min 0.13
_refine_diff_density_max 0.356
_refine_diff_density_min -0.405
_refine_diff_density_rms 0.057
_refine_ls_extinction_method none
_refine_ls_goodness_of_fit_ref 1.098
_refine_ls_hydrogen_treatment constr
_refine_ls_matrix_type full
_refine_ls_number_parameters 444
_refine_ls_number_reflns 5305
_refine_ls_number_restraints 0
_refine_ls_restrained_S_all 1.098
_refine_ls_R_factor_all 0.0469
_refine_ls_R_factor_gt 0.0349
_refine_ls_shift/su_max 0.001
_refine_ls_shift/su_mean 0.000
_refine_ls_structure_factor_coef Fsqd
_refine_ls_weighting_details 'calc w=1/[\s^2^(Fo^2^)+(0.0538P)^2^+0.1934P] where P=(Fo^2^+2Fc^2^)/3'
_refine_ls_weighting_scheme calc
_refine_ls_wR_factor_gt 0.0940
_refine_ls_wR_factor_ref 0.0977
_reflns_number_gt 4244
_reflns_number_total 5305
_reflns_threshold_expression >2sigma(I)
_cod_data_source_file b717415b.txt
_cod_data_source_block xb1774m
_cod_depositor_comments
;
The following automatic conversions were performed:
'_symmetry_cell_setting' value 'Triclinic' changed to 'triclinic'
according to '/home/saulius/struct/CIF-dictionaries/cif_core.dic'
dictionary named 'cif_core.dic' version 2.4.1 from
2010-06-29.

'_exptl_absorpt_correction_type' value 'Multi-Scan' changed
to 'multi-scan' according to
'/home/saulius/struct/CIF-dictionaries/cif_core.dic' dictionary named
'cif_core.dic' version 2.4.1 from 2010-06-29.

Automatic conversion script
Id: cif_fix_enum 1527 2010-12-29 10:47:43Z saulius 
;
_cod_original_sg_symbol_H-M P-1
_cod_database_code 7201868

loop_
_symmetry_equiv_pos_as_xyz
'x, y, z'
'-x, -y, -z'

loop_
_atom_site_label
_atom_site_type_symbol
_atom_site_fract_x
_atom_site_fract_y
_atom_site_fract_z
_atom_site_U_iso_or_equiv
_atom_site_adp_type
_atom_site_occupancy
_atom_site_symmetry_multiplicity
_atom_site_calc_flag
_atom_site_refinement_flags
_atom_site_disorder_assembly
_atom_site_disorder_group
Zn1 Zn 0.52332(4) 0.57774(3) 0.277799(16) 0.03005(11) Uani 1 1 d . . .
S1 S 0.95055(9) 1.02682(7) 0.70510(4) 0.03284(17) Uani 1 1 d . . .
N1 N 0.3215(3) 0.5149(2) 0.31613(13) 0.0364(5) Uani 1 1 d . . .
N2 N 0.4670(3) 0.6884(2) 0.20452(12) 0.0330(5) Uani 1 1 d . . .
N3 N 0.1578(3) 1.3085(2) -0.07642(13) 0.0447(6) Uani 1 1 d . . .
O1 O 0.4540(3) 0.8030(2) 0.38312(10) 0.0494(6) Uani 1 1 d . . .
O2 O 0.6632(2) 0.67521(19) 0.36934(10) 0.0399(5) Uani 1 1 d . . .
O3 O 0.2903(2) 0.8277(2) 0.48717(11) 0.0504(6) Uani 1 1 d . . .
H3 H 0.3404 0.8326 0.4531 0.076 Uiso 1 1 calc R . .
O4 O 0.3476(3) 0.8318(4) 0.60208(14) 0.0978(11) Uani 1 1 d . . .
O5 O 0.8382(3) 1.10711(19) 0.74486(10) 0.0453(5) Uani 1 1 d . . .
O6 O 1.1017(2) 1.0903(2) 0.69239(11) 0.0453(5) Uani 1 1 d . . .
O7 O 1.3294(3) 0.5509(2) 0.75733(13) 0.0566(6) Uani 1 1 d . . .
O8 O 1.4833(3) 0.7466(2) 0.78121(15) 0.0637(7) Uani 1 1 d . . .
O9 O 1.2501(3) 0.6200(2) 0.91237(12) 0.0594(7) Uani 1 1 d . . .
O10 O 1.0292(3) 0.4879(2) 0.85507(14) 0.0618(7) Uani 1 1 d . . .
H10A H 1.0731 0.4319 0.8746 0.093 Uiso 1 1 calc R . .
C1 C 0.5870(4) 0.7636(3) 0.40710(15) 0.0335(6) Uani 1 1 d . . .
C2 C 0.6670(3) 0.8230(2) 0.48437(14) 0.0298(6) Uani 1 1 d . . .
C3 C 0.8391(3) 0.8427(3) 0.49464(15) 0.0344(6) Uani 1 1 d . . .
H3A H 0.8956 0.8145 0.4554 0.041 Uiso 1 1 calc R . .
C4 C 0.9277(3) 0.9030(3) 0.56148(14) 0.0327(6) Uani 1 1 d . . .
H4 H 1.0424 0.9168 0.5674 0.039 Uiso 1 1 calc R . .
C5 C 0.8421(3) 0.9423(3) 0.61940(14) 0.0288(6) Uani 1 1 d . . .
C6 C 0.6711(3) 0.9176(3) 0.61176(14) 0.0315(6) Uani 1 1 d . . .
H6 H 0.6167 0.9403 0.6521 0.038 Uiso 1 1 calc R . .
C7 C 0.5812(3) 0.8594(3) 0.54430(14) 0.0307(6) Uani 1 1 d . . .
C8 C 0.3956(4) 0.8374(3) 0.54567(17) 0.0452(7) Uani 1 1 d . . .
C9 C 0.9996(3) 0.8958(3) 0.75011(13) 0.0291(6) Uani 1 1 d . . .
C10 C 1.1532(3) 0.8444(2) 0.74773(13) 0.0291(6) Uani 1 1 d . . .
H10 H 1.2290 0.8776 0.7220 0.035 Uiso 1 1 calc R . .
C11 C 1.1930(3) 0.7436(2) 0.78371(13) 0.0285(6) Uani 1 1 d . . .
C12 C 1.0780(3) 0.6962(3) 0.82300(14) 0.0307(6) Uani 1 1 d . . .
C13 C 0.9235(4) 0.7461(3) 0.82367(16) 0.0391(7) Uani 1 1 d . . .
H13 H 0.8467 0.7123 0.8487 0.047 Uiso 1 1 calc R . .
C14 C 0.8837(4) 0.8465(3) 0.78701(15) 0.0374(7) Uani 1 1 d . . .
H14 H 0.7804 0.8801 0.7872 0.045 Uiso 1 1 calc R . .
C15 C 1.3521(3) 0.6783(3) 0.77446(14) 0.0335(6) Uani 1 1 d . . .
C16 C 1.1278(4) 0.5961(3) 0.86784(15) 0.0369(7) Uani 1 1 d . . .
C17 C 0.3597(4) 0.6376(3) 0.14438(15) 0.0428(7) Uani 1 1 d . . .
H17 H 0.3165 0.5484 0.1365 0.051 Uiso 1 1 calc R . .
C18 C 0.3100(4) 0.7094(3) 0.09377(16) 0.0460(8) Uani 1 1 d . . .
H18 H 0.2349 0.6690 0.0529 0.055 Uiso 1 1 calc R . .
C19 C 0.3723(4) 0.8430(3) 0.10377(15) 0.0377(7) Uani 1 1 d . . .
C20 C 0.4838(4) 0.8960(3) 0.16570(17) 0.0446(8) Uani 1 1 d . . .
H20 H 0.5295 0.9847 0.1743 0.053 Uiso 1 1 calc R . .
C21 C 0.5276(4) 0.8176(3) 0.21502(17) 0.0419(7) Uani 1 1 d . . .
H21 H 0.6014 0.8557 0.2567 0.050 Uiso 1 1 calc R . .
C22 C 0.3113(4) 0.9207(3) 0.05065(16) 0.0435(7) Uani 1 1 d . . .
H22 H 0.2403 0.8747 0.0096 0.052 Uiso 1 1 calc R . .
C23 C 0.3499(4) 1.0505(3) 0.05696(16) 0.0420(7) Uani 1 1 d . . .
H23 H 0.4272 1.0938 0.0964 0.050 Uiso 1 1 calc R . .
C24 C 0.2830(4) 1.1339(3) 0.00784(15) 0.0368(7) Uani 1 1 d . . .
C25 C 0.3495(4) 1.2666(3) 0.01960(17) 0.0446(7) Uani 1 1 d . . .
H25 H 0.4378 1.2996 0.0562 0.054 Uiso 1 1 calc R . .
C26 C 0.2842(4) 1.3492(3) -0.02310(17) 0.0474(8) Uani 1 1 d . . .
H26 H 0.3304 1.4377 -0.0143 0.057 Uiso 1 1 calc R . .
C27 C 0.0958(4) 1.1802(3) -0.08949(16) 0.0467(8) Uani 1 1 d . . .
H27 H 0.0089 1.1496 -0.1270 0.056 Uiso 1 1 calc R . .
C28 C 0.1560(4) 1.0911(3) -0.04928(16) 0.0449(8) Uani 1 1 d . . .
H28 H 0.1110 1.0018 -0.0607 0.054 Uiso 1 1 calc R . .
C29 C 0.1779(4) 0.5729(3) 0.31031(16) 0.0428(7) Uani 1 1 d . . .
H29 H 0.1565 0.6199 0.2739 0.051 Uiso 1 1 calc R . .
C30 C 0.0620(4) 0.5658(3) 0.35537(17) 0.0462(8) Uani 1 1 d . . .
H30 H -0.0380 0.6034 0.3477 0.055 Uiso 1 1 calc R . .
C31 C 0.0938(4) 0.5027(3) 0.41242(19) 0.0468(8) Uani 1 1 d . . .
C32 C 0.2384(5) 0.4388(4) 0.4164(2) 0.0665(11) Uani 1 1 d . . .
H32 H 0.2624 0.3911 0.4524 0.080 Uiso 1 1 calc R . .
C33 C 0.3467(4) 0.4455(3) 0.3678(2) 0.0568(10) Uani 1 1 d . . .
H33 H 0.4417 0.3997 0.3710 0.068 Uiso 1 1 calc R . .
C34 C -0.0206(4) 0.5079(3) 0.46658(19) 0.0538(9) Uani 1 1 d . . .
H34 H -0.1297 0.5235 0.4528 0.065 Uiso 1 1 calc R . .

loop_
_atom_site_aniso_label
_atom_site_aniso_U_11
_atom_site_aniso_U_22
_atom_site_aniso_U_33
_atom_site_aniso_U_23
_atom_site_aniso_U_13
_atom_site_aniso_U_12
Zn1 0.0318(2) 0.03236(19) 0.02905(18) 0.01004(13) 0.00802(13) 0.00861(13)
S1 0.0356(4) 0.0297(4) 0.0320(4) 0.0087(3) -0.0037(3) 0.0053(3)
N1 0.0371(14) 0.0338(13) 0.0418(14) 0.0098(11) 0.0156(11) 0.0057(10)
N2 0.0358(13) 0.0344(13) 0.0316(13) 0.0107(10) 0.0086(10) 0.0070(10)
N3 0.0561(17) 0.0389(15) 0.0411(15) 0.0166(12) 0.0001(13) 0.0075(12)
O1 0.0572(14) 0.0501(13) 0.0373(12) 0.0058(10) -0.0080(10) 0.0244(11)
O2 0.0364(11) 0.0468(12) 0.0332(11) 0.0005(9) 0.0062(9) 0.0062(9)
O3 0.0301(11) 0.0684(15) 0.0501(13) 0.0117(12) -0.0019(10) 0.0065(11)
O4 0.0355(14) 0.208(4) 0.0549(16) 0.042(2) 0.0132(13) -0.0063(18)
O5 0.0557(14) 0.0387(11) 0.0383(11) 0.0021(9) -0.0015(10) 0.0212(10)
O6 0.0410(12) 0.0443(12) 0.0498(12) 0.0209(10) -0.0088(10) -0.0094(9)
O7 0.0504(14) 0.0323(12) 0.0895(18) 0.0058(11) 0.0277(13) 0.0150(10)
O8 0.0338(13) 0.0537(14) 0.099(2) 0.0036(13) 0.0156(13) 0.0077(11)
O9 0.0681(16) 0.0562(14) 0.0507(14) 0.0253(11) -0.0202(13) -0.0094(12)
O10 0.0593(15) 0.0502(14) 0.0785(17) 0.0406(13) -0.0199(13) -0.0086(12)
C1 0.0387(17) 0.0309(15) 0.0321(15) 0.0094(12) 0.0066(13) 0.0006(12)
C2 0.0351(16) 0.0251(14) 0.0315(14) 0.0102(11) 0.0054(12) 0.0058(11)
C3 0.0348(17) 0.0359(15) 0.0351(15) 0.0094(12) 0.0115(13) 0.0070(12)
C4 0.0254(15) 0.0372(15) 0.0376(16) 0.0119(12) 0.0060(12) 0.0029(12)
C5 0.0291(15) 0.0294(14) 0.0293(14) 0.0103(11) 0.0015(11) 0.0057(11)
C6 0.0317(15) 0.0351(15) 0.0300(14) 0.0090(12) 0.0081(12) 0.0092(12)
C7 0.0291(15) 0.0325(14) 0.0322(15) 0.0112(11) 0.0030(12) 0.0047(11)
C8 0.0321(17) 0.060(2) 0.0423(18) 0.0111(15) 0.0043(15) 0.0014(14)
C9 0.0293(15) 0.0307(14) 0.0265(14) 0.0068(11) -0.0002(11) 0.0038(11)
C10 0.0313(15) 0.0296(14) 0.0261(13) 0.0043(11) 0.0053(11) 0.0047(11)
C11 0.0296(15) 0.0267(13) 0.0263(13) 0.0016(11) 0.0004(11) 0.0047(11)
C12 0.0355(16) 0.0259(14) 0.0292(14) 0.0052(11) 0.0009(12) 0.0014(11)
C13 0.0378(17) 0.0405(16) 0.0440(17) 0.0154(13) 0.0144(14) 0.0038(13)
C14 0.0308(16) 0.0408(16) 0.0423(17) 0.0119(13) 0.0054(13) 0.0083(13)
C15 0.0334(17) 0.0357(16) 0.0320(15) 0.0073(12) 0.0050(12) 0.0089(13)
C16 0.0461(19) 0.0339(16) 0.0310(15) 0.0103(12) 0.0021(14) 0.0031(13)
C17 0.058(2) 0.0326(16) 0.0353(16) 0.0067(13) 0.0007(15) 0.0016(14)
C18 0.064(2) 0.0411(18) 0.0312(16) 0.0101(13) -0.0029(15) 0.0066(15)
C19 0.0427(18) 0.0424(17) 0.0338(15) 0.0163(13) 0.0095(13) 0.0132(14)
C20 0.0420(18) 0.0368(17) 0.058(2) 0.0221(15) 0.0032(16) -0.0021(14)
C21 0.0373(17) 0.0451(18) 0.0444(18) 0.0182(14) -0.0019(14) -0.0027(14)
C22 0.0494(19) 0.0453(18) 0.0389(17) 0.0157(14) 0.0051(14) 0.0079(14)
C23 0.0441(18) 0.0441(18) 0.0404(17) 0.0152(14) 0.0042(14) 0.0074(14)
C24 0.0416(18) 0.0380(16) 0.0353(16) 0.0138(13) 0.0095(13) 0.0105(13)
C25 0.0465(19) 0.0432(18) 0.0433(18) 0.0131(14) -0.0026(15) 0.0042(14)
C26 0.054(2) 0.0356(17) 0.0517(19) 0.0134(15) -0.0001(17) 0.0018(15)
C27 0.056(2) 0.0414(18) 0.0404(18) 0.0135(14) -0.0075(15) 0.0018(15)
C28 0.054(2) 0.0331(16) 0.0468(18) 0.0118(14) -0.0006(15) -0.0010(14)
C29 0.0336(17) 0.059(2) 0.0353(16) 0.0085(14) 0.0038(13) 0.0064(14)
C30 0.0294(17) 0.061(2) 0.0470(18) 0.0071(16) 0.0080(14) 0.0065(14)
C31 0.0440(19) 0.0343(16) 0.068(2) 0.0124(15) 0.0285(16) 0.0034(14)
C32 0.073(3) 0.063(2) 0.096(3) 0.056(2) 0.056(2) 0.037(2)
C33 0.054(2) 0.052(2) 0.087(3) 0.0415(19) 0.0421(19) 0.0291(16)
C34 0.049(2) 0.0453(18) 0.081(2) 0.0258(18) 0.038(2) 0.0142(15)

loop_
_atom_type_symbol
_atom_type_description
_atom_type_scat_dispersion_real
_atom_type_scat_dispersion_imag
_atom_type_scat_source
C C 0.0033 0.0016 'International Tables Vol C Tables 4.2.6.8 and 6.1.1.4'
H H 0.0000 0.0000 'International Tables Vol C Tables 4.2.6.8 and 6.1.1.4'
N N 0.0061 0.0033 'International Tables Vol C Tables 4.2.6.8 and 6.1.1.4'
O O 0.0106 0.0060 'International Tables Vol C Tables 4.2.6.8 and 6.1.1.4'
Zn Zn 0.2839 1.4301 'International Tables Vol C Tables 4.2.6.8 and 6.1.1.4'
S S 0.1246 0.1234 'International Tables Vol C Tables 4.2.6.8 and 6.1.1.4'

loop_
_geom_angle_atom_site_label_1
_geom_angle_atom_site_label_2
_geom_angle_atom_site_label_3
_geom_angle
_geom_angle_site_symmetry_1
_geom_angle_site_symmetry_3
_geom_angle_publ_flag
O7 Zn1 O2 99.13(9) 2_766 . ?
O7 Zn1 N2 109.36(10) 2_766 . ?
O2 Zn1 N2 115.51(9) . . ?
O7 Zn1 N1 118.97(9) 2_766 . ?
O2 Zn1 N1 101.14(9) . . ?
N2 Zn1 N1 112.07(9) . . ?
O6 S1 O5 119.73(13) . . ?
O6 S1 C5 107.26(13) . . ?
O5 S1 C5 108.33(12) . . ?
O6 S1 C9 108.53(12) . . ?
O5 S1 C9 107.41(12) . . ?
C5 S1 C9 104.59(12) . . ?
C33 N1 C29 117.0(2) . . ?
C33 N1 Zn1 116.8(2) . . ?
C29 N1 Zn1 122.82(19) . . ?
C17 N2 C21 117.3(2) . . ?
C17 N2 Zn1 120.66(18) . . ?
C21 N2 Zn1 121.99(19) . . ?
C26 N3 C27 117.6(2) . . ?
C1 O2 Zn1 112.10(18) . . ?
C8 O3 H3 109.5 . . ?
C15 O7 Zn1 129.2(2) . 2_766 ?
C16 O10 H10A 109.5 . . ?
O1 C1 O2 123.2(3) . . ?
O1 C1 C2 120.2(2) . . ?
O2 C1 C2 116.6(2) . . ?
C3 C2 C7 119.4(2) . . ?
C3 C2 C1 115.5(2) . . ?
C7 C2 C1 125.1(2) . . ?
C4 C3 C2 121.7(3) . . ?
C4 C3 H3A 119.1 . . ?
C2 C3 H3A 119.1 . . ?
C3 C4 C5 118.4(3) . . ?
C3 C4 H4 120.8 . . ?
C5 C4 H4 120.8 . . ?
C4 C5 C6 121.2(2) . . ?
C4 C5 S1 119.7(2) . . ?
C6 C5 S1 119.0(2) . . ?
C7 C6 C5 120.4(2) . . ?
C7 C6 H6 119.8 . . ?
C5 C6 H6 119.8 . . ?
C6 C7 C2 118.7(2) . . ?
C6 C7 C8 113.7(2) . . ?
C2 C7 C8 127.6(3) . . ?
O4 C8 O3 120.3(3) . . ?
O4 C8 C7 118.9(3) . . ?
O3 C8 C7 120.8(3) . . ?
C14 C9 C10 121.2(2) . . ?
C14 C9 S1 119.2(2) . . ?
C10 C9 S1 119.6(2) . . ?
C11 C10 C9 119.8(2) . . ?
C11 C10 H10 120.1 . . ?
C9 C10 H10 120.1 . . ?
C10 C11 C12 119.3(2) . . ?
C10 C11 C15 119.4(2) . . ?
C12 C11 C15 121.1(2) . . ?
C13 C12 C11 120.5(2) . . ?
C13 C12 C16 120.4(2) . . ?
C11 C12 C16 119.1(2) . . ?
C14 C13 C12 120.0(3) . . ?
C14 C13 H13 120.0 . . ?
C12 C13 H13 120.0 . . ?
C9 C14 C13 119.2(3) . . ?
C9 C14 H14 120.4 . . ?
C13 C14 H14 120.4 . . ?
O8 C15 O7 126.8(3) . . ?
O8 C15 C11 121.0(2) . . ?
O7 C15 C11 112.1(2) . . ?
O9 C16 O10 124.4(3) . . ?
O9 C16 C12 120.8(3) . . ?
O10 C16 C12 114.9(2) . . ?
N2 C17 C18 123.8(3) . . ?
N2 C17 H17 118.1 . . ?
C18 C17 H17 118.1 . . ?
C17 C18 C19 119.6(3) . . ?
C17 C18 H18 120.2 . . ?
C19 C18 H18 120.2 . . ?
C20 C19 C18 116.9(3) . . ?
C20 C19 C22 124.1(3) . . ?
C18 C19 C22 118.9(3) . . ?
C19 C20 C21 120.3(3) . . ?
C19 C20 H20 119.8 . . ?
C21 C20 H20 119.8 . . ?
N2 C21 C20 122.1(3) . . ?
N2 C21 H21 118.9 . . ?
C20 C21 H21 118.9 . . ?
C23 C22 C19 124.8(3) . . ?
C23 C22 H22 117.6 . . ?
C19 C22 H22 117.6 . . ?
C22 C23 C24 126.5(3) . . ?
C22 C23 H23 116.7 . . ?
C24 C23 H23 116.7 . . ?
C28 C24 C25 116.7(3) . . ?
C28 C24 C23 125.0(3) . . ?
C25 C24 C23 118.3(3) . . ?
C26 C25 C24 119.7(3) . . ?
C26 C25 H25 120.2 . . ?
C24 C25 H25 120.2 . . ?
N3 C26 C25 123.3(3) . . ?
N3 C26 H26 118.4 . . ?
C25 C26 H26 118.4 . . ?
N3 C27 C28 122.4(3) . . ?
N3 C27 H27 118.8 . . ?
C28 C27 H27 118.8 . . ?
C27 C28 C24 120.3(3) . . ?
C27 C28 H28 119.8 . . ?
C24 C28 H28 119.8 . . ?
N1 C29 C30 123.1(3) . . ?
N1 C29 H29 118.4 . . ?
C30 C29 H29 118.4 . . ?
C29 C30 C31 119.8(3) . . ?
C29 C30 H30 120.1 . . ?
C31 C30 H30 120.1 . . ?
C32 C31 C30 116.7(3) . . ?
C32 C31 C34 122.7(3) . . ?
C30 C31 C34 120.6(3) . . ?
C33 C32 C31 120.4(3) . . ?
C33 C32 H32 119.8 . . ?
C31 C32 H32 119.8 . . ?
N1 C33 C32 122.7(3) . . ?
N1 C33 H33 118.6 . . ?
C32 C33 H33 118.6 . . ?
C34 C34 C31 124.7(4) 2_566 . ?
C34 C34 H34 117.6 2_566 . ?
C31 C34 H34 117.6 . . ?

loop_
_geom_bond_atom_site_label_1
_geom_bond_atom_site_label_2
_geom_bond_distance
_geom_bond_site_symmetry_2
_geom_bond_publ_flag
Zn1 O7 1.900(2) 2_766 ?
Zn1 O2 1.9887(19) . ?
Zn1 N2 2.003(2) . ?
Zn1 N1 2.016(2) . ?
S1 O6 1.436(2) . ?
S1 O5 1.441(2) . ?
S1 C5 1.770(3) . ?
S1 C9 1.773(3) . ?
N1 C33 1.334(4) . ?
N1 C29 1.347(4) . ?
N2 C17 1.338(4) . ?
N2 C21 1.343(4) . ?
N3 C26 1.333(4) . ?
N3 C27 1.334(4) . ?
O1 C1 1.248(3) . ?
O2 C1 1.269(3) . ?
O3 C8 1.302(4) . ?
O3 H3 0.8200 . ?
O4 C8 1.202(4) . ?
O7 C15 1.263(3) . ?
O7 Zn1 1.9002(19) 2_766 ?
O8 C15 1.223(3) . ?
O9 C16 1.204(3) . ?
O10 C16 1.289(4) . ?
O10 H10A 0.8200 . ?
C1 C2 1.513(4) . ?
C2 C3 1.395(4) . ?
C2 C7 1.408(4) . ?
C3 C4 1.379(4) . ?
C3 H3A 0.9300 . ?
C4 C5 1.380(4) . ?
C4 H4 0.9300 . ?
C5 C6 1.392(4) . ?
C6 C7 1.388(4) . ?
C6 H6 0.9300 . ?
C7 C8 1.528(4) . ?
C9 C14 1.385(4) . ?
C9 C10 1.390(4) . ?
C10 C11 1.384(3) . ?
C10 H10 0.9300 . ?
C11 C12 1.402(4) . ?
C11 C15 1.507(4) . ?
C12 C13 1.389(4) . ?
C12 C16 1.507(4) . ?
C13 C14 1.388(4) . ?
C13 H13 0.9300 . ?
C14 H14 0.9300 . ?
C17 C18 1.367(4) . ?
C17 H17 0.9300 . ?
C18 C19 1.390(4) . ?
C18 H18 0.9300 . ?
C19 C20 1.383(4) . ?
C19 C22 1.471(4) . ?
C20 C21 1.387(4) . ?
C20 H20 0.9300 . ?
C21 H21 0.9300 . ?
C22 C23 1.318(4) . ?
C22 H22 0.9300 . ?
C23 C24 1.471(4) . ?
C23 H23 0.9300 . ?
C24 C28 1.383(4) . ?
C24 C25 1.388(4) . ?
C25 C26 1.375(4) . ?
C25 H25 0.9300 . ?
C26 H26 0.9300 . ?
C27 C28 1.382(4) . ?
C27 H27 0.9300 . ?
C28 H28 0.9300 . ?
C29 C30 1.367(4) . ?
C29 H29 0.9300 . ?
C30 C31 1.384(4) . ?
C30 H30 0.9300 . ?
C31 C32 1.383(4) . ?
C31 C34 1.474(4) . ?
C32 C33 1.371(4) . ?
C32 H32 0.9300 . ?
C33 H33 0.9300 . ?
C34 C34 1.323(7) 2_566 ?
C34 H34 0.9300 . ?

loop_
_geom_hbond_atom_site_label_D
_geom_hbond_atom_site_label_H
_geom_hbond_atom_site_label_A
_geom_hbond_distance_DH
_geom_hbond_distance_HA
_geom_hbond_distance_DA
_geom_hbond_angle_DHA
_geom_hbond_site_symmetry_A
O3 H3 O1 0.82 1.70 2.508(3) 165.9 .
O10 H10A N3 0.82 1.84 2.654(3) 175.1 1_646

loop_
_geom_torsion_atom_site_label_1
_geom_torsion_atom_site_label_2
_geom_torsion_atom_site_label_3
_geom_torsion_atom_site_label_4
_geom_torsion
_geom_torsion_site_symmetry_1
_geom_torsion_site_symmetry_2
_geom_torsion_site_symmetry_3
_geom_torsion_site_symmetry_4
_geom_torsion_publ_flag
O7 Zn1 N1 C33 53.7(3) 2_766 . . . ?
O2 Zn1 N1 C33 -53.4(2) . . . . ?
N2 Zn1 N1 C33 -177.0(2) . . . . ?
O7 Zn1 N1 C29 -147.9(2) 2_766 . . . ?
O2 Zn1 N1 C29 105.0(2) . . . . ?
N2 Zn1 N1 C29 -18.6(2) . . . . ?
O7 Zn1 N2 C17 76.3(2) 2_766 . . . ?
O2 Zn1 N2 C17 -172.9(2) . . . . ?
N1 Zn1 N2 C17 -57.8(2) . . . . ?
O7 Zn1 N2 C21 -107.1(2) 2_766 . . . ?
O2 Zn1 N2 C21 3.7(2) . . . . ?
N1 Zn1 N2 C21 118.8(2) . . . . ?
O7 Zn1 O2 C1 -175.35(18) 2_766 . . . ?
N2 Zn1 O2 C1 68.0(2) . . . . ?
N1 Zn1 O2 C1 -53.23(19) . . . . ?
Zn1 O2 C1 O1 -13.5(3) . . . . ?
Zn1 O2 C1 C2 167.45(17) . . . . ?
O1 C1 C2 C3 -142.3(3) . . . . ?
O2 C1 C2 C3 36.9(3) . . . . ?
O1 C1 C2 C7 37.1(4) . . . . ?
O2 C1 C2 C7 -143.7(3) . . . . ?
C7 C2 C3 C4 -3.1(4) . . . . ?
C1 C2 C3 C4 176.3(2) . . . . ?
C2 C3 C4 C5 1.0(4) . . . . ?
C3 C4 C5 C6 2.4(4) . . . . ?
C3 C4 C5 S1 -177.15(19) . . . . ?
O6 S1 C5 C4 24.2(2) . . . . ?
O5 S1 C5 C4 154.7(2) . . . . ?
C9 S1 C5 C4 -90.9(2) . . . . ?
O6 S1 C5 C6 -155.3(2) . . . . ?
O5 S1 C5 C6 -24.8(2) . . . . ?
C9 S1 C5 C6 89.5(2) . . . . ?
C4 C5 C6 C7 -3.7(4) . . . . ?
S1 C5 C6 C7 175.84(19) . . . . ?
C5 C6 C7 C2 1.5(4) . . . . ?
C5 C6 C7 C8 179.1(2) . . . . ?
C3 C2 C7 C6 1.8(4) . . . . ?
C1 C2 C7 C6 -177.6(2) . . . . ?
C3 C2 C7 C8 -175.5(3) . . . . ?
C1 C2 C7 C8 5.2(4) . . . . ?
C6 C7 C8 O4 -21.7(5) . . . . ?
C2 C7 C8 O4 155.6(3) . . . . ?
C6 C7 C8 O3 156.8(3) . . . . ?
C2 C7 C8 O3 -25.9(5) . . . . ?
O6 S1 C9 C14 161.1(2) . . . . ?
O5 S1 C9 C14 30.3(2) . . . . ?
C5 S1 C9 C14 -84.7(2) . . . . ?
O6 S1 C9 C10 -19.0(2) . . . . ?
O5 S1 C9 C10 -149.8(2) . . . . ?
C5 S1 C9 C10 95.3(2) . . . . ?
C14 C9 C10 C11 -1.1(4) . . . . ?
S1 C9 C10 C11 179.00(19) . . . . ?
C9 C10 C11 C12 -0.9(4) . . . . ?
C9 C10 C11 C15 173.6(2) . . . . ?
C10 C11 C12 C13 2.4(4) . . . . ?
C15 C11 C12 C13 -172.1(3) . . . . ?
C10 C11 C12 C16 -174.2(2) . . . . ?
C15 C11 C12 C16 11.3(4) . . . . ?
C11 C12 C13 C14 -1.9(4) . . . . ?
C16 C12 C13 C14 174.7(3) . . . . ?
C10 C9 C14 C13 1.6(4) . . . . ?
S1 C9 C14 C13 -178.5(2) . . . . ?
C12 C13 C14 C9 -0.1(4) . . . . ?
Zn1 O7 C15 O8 -10.5(5) 2_766 . . . ?
Zn1 O7 C15 C11 167.12(19) 2_766 . . . ?
C10 C11 C15 O8 49.0(4) . . . . ?
C12 C11 C15 O8 -136.6(3) . . . . ?
C10 C11 C15 O7 -128.9(3) . . . . ?
C12 C11 C15 O7 45.5(3) . . . . ?
C13 C12 C16 O9 -122.7(3) . . . . ?
C11 C12 C16 O9 53.9(4) . . . . ?
C13 C12 C16 O10 56.4(4) . . . . ?
C11 C12 C16 O10 -127.0(3) . . . . ?
C21 N2 C17 C18 0.2(4) . . . . ?
Zn1 N2 C17 C18 177.0(2) . . . . ?
N2 C17 C18 C19 0.0(5) . . . . ?
C17 C18 C19 C20 0.2(5) . . . . ?
C17 C18 C19 C22 -177.0(3) . . . . ?
C18 C19 C20 C21 -0.7(4) . . . . ?
C22 C19 C20 C21 176.3(3) . . . . ?
C17 N2 C21 C20 -0.8(4) . . . . ?
Zn1 N2 C21 C20 -177.4(2) . . . . ?
C19 C20 C21 N2 1.0(5) . . . . ?
C20 C19 C22 C23 -2.8(5) . . . . ?
C18 C19 C22 C23 174.2(3) . . . . ?
C19 C22 C23 C24 -175.5(3) . . . . ?
C22 C23 C24 C28 6.7(5) . . . . ?
C22 C23 C24 C25 -174.3(3) . . . . ?
C28 C24 C25 C26 2.3(5) . . . . ?
C23 C24 C25 C26 -176.8(3) . . . . ?
C27 N3 C26 C25 -1.7(5) . . . . ?
C24 C25 C26 N3 0.0(5) . . . . ?
C26 N3 C27 C28 1.1(5) . . . . ?
N3 C27 C28 C24 1.3(5) . . . . ?
C25 C24 C28 C27 -2.9(5) . . . . ?
C23 C24 C28 C27 176.1(3) . . . . ?
C33 N1 C29 C30 1.5(4) . . . . ?
Zn1 N1 C29 C30 -156.8(2) . . . . ?
N1 C29 C30 C31 3.4(5) . . . . ?
C29 C30 C31 C32 -5.6(5) . . . . ?
C29 C30 C31 C34 172.8(3) . . . . ?
C30 C31 C32 C33 3.3(5) . . . . ?
C34 C31 C32 C33 -175.1(4) . . . . ?
C29 N1 C33 C32 -4.0(5) . . . . ?
Zn1 N1 C33 C32 155.6(3) . . . . ?
C31 C32 C33 N1 1.6(6) . . . . ?
C32 C31 C34 C34 21.7(6) . . . 2_566 ?
C30 C31 C34 C34 -156.6(4) . . . 2_566 ?
